data_4513911
loop_
_publ_author_name
'Vemula, Sandeep R.'
'Kumar, Dinesh'
'Cook, Gregory R.'

_publ_section_title
;
 Palladium-Catalyzed Allylic Amidation with N-Heterocycles via sp3C--H
 Oxidation
;
_journal_issue 8
_journal_name_full 'ACS Catalysis'
_journal_page_first 5295
_journal_paper_doi 10.1021/acscatal.6b01818
_journal_volume 6
_journal_year 2016
_chemical_formula_moiety 'C18 H18 Cl2 Pd2'
_chemical_formula_sum 'C18 H18 Cl2 Pd2'
_chemical_formula_weight 518.00
_space_group_crystal_system monoclinic
_space_group_IT_number 14
_space_group_name_Hall '-P 2yn'
_space_group_name_H-M_alt 'P 1 21/n 1'
_symmetry_space_group_name_Hall '-P 2yn'
_symmetry_space_group_name_H-M 'P 1 21/n 1'
_atom_sites_solution_hydrogens geom
_audit_creation_date 2016-02-18
_audit_creation_method
;
Olex2 1.2
(compiled 2015.09.30 svn.r3233 for OlexSys, GUI svn.r5103)
;
_cell_angle_alpha 90
_cell_angle_beta 90.274(2)
_cell_angle_gamma 90
_cell_formula_units_Z 4
_cell_length_a 10.1578(3)
_cell_length_b 10.4643(4)
_cell_length_c 16.6141(5)
_cell_measurement_reflns_used 3541
_cell_measurement_temperature 100(2)
_cell_measurement_theta_max 66.629
_cell_measurement_theta_min 6.641
_cell_volume 1765.96(10)
_computing_cell_refinement 'SAINT v8.34A (Bruker, 2013)'
_computing_data_reduction 'SAINT v8.34A (Bruker, 2013)'
_computing_molecular_graphics 'Olex2 (Dolomanov et al., 2009)'
_computing_publication_material 'Olex2 (Dolomanov et al., 2009)'
_computing_structure_refinement 'XL (Sheldrick, 2008)'
_computing_structure_solution 'XT (Sheldrick, 2015)'
_diffrn_ambient_temperature 100.0
_diffrn_measured_fraction_theta_full 0.921
_diffrn_measured_fraction_theta_max 0.921
_diffrn_measurement_device_type 'Bruker APEX-II CCD'
_diffrn_measurement_method '\f and \w scans'
_diffrn_radiation_type CuK\a
_diffrn_radiation_wavelength 1.54178
_diffrn_reflns_av_R_equivalents 0.0503
_diffrn_reflns_av_unetI/netI 0.0709
_diffrn_reflns_Laue_measured_fraction_full 0.921
_diffrn_reflns_Laue_measured_fraction_max 0.921
_diffrn_reflns_limit_h_max 12
_diffrn_reflns_limit_h_min -11
_diffrn_reflns_limit_k_max 12
_diffrn_reflns_limit_k_min -7
_diffrn_reflns_limit_l_max 19
_diffrn_reflns_limit_l_min -17
_diffrn_reflns_number 6312
_diffrn_reflns_point_group_measured_fraction_full 0.921
_diffrn_reflns_point_group_measured_fraction_max 0.921
_diffrn_reflns_theta_full 66.672
_diffrn_reflns_theta_max 66.672
_diffrn_reflns_theta_min 6.641
_diffrn_standards_number 0
_exptl_absorpt_coefficient_mu 19.142
_exptl_absorpt_correction_T_max 0.3808
_exptl_absorpt_correction_T_min 0.1744
_exptl_absorpt_correction_type multi-scan
_exptl_absorpt_process_details
;
SADABS-2014/5 (Bruker,2014/5) was used for absorption correction.
wR2(int) was 0.1235 before and 0.0657 after correction.
The Ratio of minimum to maximum transmission is 0.4580.
The \l/2 correction factor is 0.00150.
;
_exptl_crystal_colour 'clear yellow'
_exptl_crystal_colour_lustre clear
_exptl_crystal_colour_primary yellow
_exptl_crystal_density_diffrn 1.937
_exptl_crystal_description plate
_exptl_crystal_F_000 996
_exptl_crystal_size_max 0.209
_exptl_crystal_size_mid 0.11
_exptl_crystal_size_min 0.04
_refine_diff_density_max 1.587
_refine_diff_density_min -2.553
_refine_diff_density_rms 0.302
_refine_ls_extinction_method none
_refine_ls_goodness_of_fit_ref 1.116
_refine_ls_hydrogen_treatment constr
_refine_ls_matrix_type full
_refine_ls_number_parameters 187
_refine_ls_number_reflns 2885
_refine_ls_number_restraints 0
_refine_ls_restrained_S_all 1.116
_refine_ls_R_factor_all 0.0765
_refine_ls_R_factor_gt 0.0711
_refine_ls_shift/su_max 0.000
_refine_ls_shift/su_mean 0.000
_refine_ls_structure_factor_coef Fsqd
_refine_ls_weighting_details 'w=1/[\s^2^(Fo^2^)+(0.1168P)^2^+11.9401P] where P=(Fo^2^+2Fc^2^)/3'
_refine_ls_weighting_scheme calc
_refine_ls_wR_factor_gt 0.1895
_refine_ls_wR_factor_ref 0.1959
_reflns_Friedel_coverage 0.000
_reflns_number_gt 2578
_reflns_number_total 2885
_reflns_threshold_expression 'I > 2\s(I)'
_cod_data_source_file cs6b01818_si_002.cif
_cod_data_source_block cu_vsr1_0m
_cod_depositor_comments 'Adding full bibliography for 4513910--4513911.cif.'
_cod_original_formula_moiety 'C18 H15 Cl2 Pd2'
_cod_original_formula_sum 'C18 H15 Cl2 Pd2'
_cod_original_formula_weight 515.00
_cod_database_code 4513911
_shelx_space_group_comment
;
The symmetry employed for this shelxl refinement is uniquely defined
by the following loop, which should always be used as a source of
symmetry information in preference to the above space-group names.
They are only intended as comments.
;
_shelx_estimated_absorpt_t_max 0.515
_shelx_estimated_absorpt_t_min 0.108
_olex2_refinement_description
;
1. Fixed Uiso
 At 1.2 times of:
  All C(H) groups, All C(H,H) groups
2.a Ternary CH refined with riding coordinates:
 C006(H006), C007(H007)
2.b Secondary CH2 refined with riding coordinates:
 C009(H00A,H00B)
2.c Aromatic/amide H refined with riding coordinates:
 C005(H005), C00A(H00C), C00B(H00D), C00C(H00E), C00D(H00F), C00F(H00G),
 C1AA(H1AA), C6(H6), C1(H1), C2(H2), C3(H3)
2.d Fitted hexagon refined as free rotating group:
 C1AA(C3AA,C6,C1,C2,C3)
;
_shelx_shelxl_version_number 2014/7
_olex2_submission_special_instructions 'No special instructions were received'

loop_
_space_group_symop_operation_xyz
'x, y, z'
'-x+1/2, y+1/2, -z+1/2'
'-x, -y, -z'
'x-1/2, -y-1/2, z-1/2'

loop_
_atom_site_label
_atom_site_type_symbol
_atom_site_fract_x
_atom_site_fract_y
_atom_site_fract_z
_atom_site_U_iso_or_equiv
_atom_site_adp_type
_atom_site_occupancy
_atom_site_site_symmetry_order
_atom_site_calc_flag
_atom_site_refinement_flags_posn
_atom_site_attached_hydrogens
Pd01 Pd 0.36569(6) 0.03268(6) 0.40787(3) 0.0234(3) Uani 1 1 d . 0
Pd02 Pd 0.15622(7) 0.09873(6) 0.55523(4) 0.0301(3) Uani 1 1 d . 0
Cl1 Cl 0.2482(3) 0.2216(2) 0.44617(14) 0.0354(6) Uani 1 1 d . 0
Cl2 Cl 0.2048(3) -0.0898(2) 0.48010(17) 0.0385(6) Uani 1 1 d . 0
C005 C 0.3341(12) -0.4010(11) 0.2752(7) 0.042(3) Uani 1 1 d . 0
H005 H 0.2989 -0.4244 0.2242 0.050 Uiso 1 1 calc R 0
C006 C 0.4972(9) -0.1195(9) 0.3772(6) 0.0266(19) Uani 1 1 d . 0
H006 H 0.5746 -0.1243 0.4145 0.032 Uiso 1 1 calc R 0
C007 C 0.5083(11) -0.0182(10) 0.3211(7) 0.036(2) Uani 1 1 d . 0
H007 H 0.4826 -0.0309 0.2635 0.043 Uiso 1 1 calc R 0
C008 C 0.4393(9) -0.2455(9) 0.3612(5) 0.0255(18) Uani 1 1 d . 0
C009 C 0.5363(11) 0.1037(10) 0.3506(6) 0.038(2) Uani 1 1 d . 0
H00A H 0.5234 0.1757 0.3127 0.046 Uiso 1 1 calc R 0
H00B H 0.6163 0.1122 0.3845 0.046 Uiso 1 1 calc R 0
C00A C 0.4372(10) -0.3306(9) 0.4233(6) 0.031(2) Uani 1 1 d . 0
H00C H 0.4743 -0.3076 0.4739 0.037 Uiso 1 1 calc R 0
C00B C 0.3879(10) -0.2817(10) 0.2861(6) 0.033(2) Uani 1 1 d . 0
H00D H 0.3902 -0.2232 0.2424 0.039 Uiso 1 1 calc R 0
C00C C 0.3311(12) -0.4882(10) 0.3394(7) 0.039(2) Uani 1 1 d . 0
H00E H 0.2952 -0.5711 0.3317 0.047 Uiso 1 1 calc R 0
C00D C 0.3800(11) -0.4534(10) 0.4130(6) 0.037(2) Uani 1 1 d . 0
H00F H 0.3758 -0.5111 0.4570 0.044 Uiso 1 1 calc R 0
C00F C 0.0842(19) 0.0127(13) 0.6599(9) 0.066(4) Uani 1 1 d . 1
H00G H 0.0649 -0.0666 0.6852 0.080 Uiso 1 1 calc R 0
C2AA C 0.116(5) 0.239(2) 0.6433(16) 0.24(3) Uani 1 1 d . 1
C0AA C 0.082(2) 0.1445(13) 0.6692(9) 0.084(6) Uani 1 1 d . 1
C1AA C 0.2433(7) 0.4293(11) 0.6464(5) 0.056(3) Uani 1 1 d . 0
H1AA H 0.3169 0.3799 0.6632 0.068 Uiso 1 1 calc R 0
C3AA C 0.1225(8) 0.3705(8) 0.6327(5) 0.045(3) Uani 1 1 d G 0
C6 C 0.0148(7) 0.4428(16) 0.6081(6) 0.119(11) Uani 1 1 d G 0
H6 H -0.0677 0.4026 0.5987 0.142 Uiso 1 1 calc R 0
C1 C 0.0279(17) 0.5739(15) 0.5972(6) 0.21(3) Uani 1 1 d G 0
H1 H -0.0457 0.6233 0.5804 0.247 Uiso 1 1 calc R 0
C2 C 0.149(2) 0.6327(7) 0.6109(7) 0.21(3) Uani 1 1 d G 0
H2 H 0.1576 0.7223 0.6035 0.254 Uiso 1 1 calc R 0
C3 C 0.2563(15) 0.5604(11) 0.6355(7) 0.128(12) Uani 1 1 d G 0
H3 H 0.3389 0.6005 0.6449 0.154 Uiso 1 1 calc R 0

loop_
_atom_site_aniso_label
_atom_site_aniso_U_11
_atom_site_aniso_U_22
_atom_site_aniso_U_33
_atom_site_aniso_U_23
_atom_site_aniso_U_13
_atom_site_aniso_U_12
Pd01 0.0324(4) 0.0219(4) 0.0159(4) 0.0016(2) -0.0011(3) -0.0015(2)
Pd02 0.0402(5) 0.0267(4) 0.0233(4) -0.0011(2) 0.0050(3) -0.0019(3)
Cl1 0.0578(15) 0.0216(10) 0.0269(11) 0.0025(8) 0.0077(10) 0.0019(10)
Cl2 0.0432(13) 0.0225(11) 0.0498(15) -0.0017(9) 0.0191(11) -0.0036(9)
C005 0.042(6) 0.056(7) 0.028(5) -0.006(5) -0.006(5) -0.001(5)
C006 0.024(4) 0.030(5) 0.026(5) -0.002(4) -0.001(4) 0.003(4)
C007 0.043(6) 0.032(5) 0.031(5) -0.005(4) 0.014(4) -0.005(4)
C008 0.028(4) 0.025(4) 0.023(4) -0.003(3) 0.008(4) 0.007(4)
C009 0.043(6) 0.041(6) 0.032(5) 0.012(4) 0.002(5) -0.014(5)
C00A 0.038(5) 0.031(5) 0.023(4) -0.007(4) -0.006(4) 0.007(4)
C00B 0.032(5) 0.040(5) 0.026(5) 0.011(4) -0.003(4) 0.008(4)
C00C 0.046(6) 0.032(5) 0.040(6) -0.007(4) 0.007(5) -0.003(5)
C00D 0.050(6) 0.028(5) 0.033(6) 0.005(4) -0.006(5) 0.005(4)
C00F 0.112(13) 0.044(7) 0.043(7) -0.008(6) 0.026(8) -0.016(8)
C2AA 0.54(7) 0.069(13) 0.124(19) -0.072(13) 0.24(3) -0.13(2)
C0AA 0.170(19) 0.040(7) 0.042(7) 0.014(6) 0.049(10) 0.036(10)
C1AA 0.038(6) 0.091(10) 0.040(7) -0.019(7) 0.002(5) 0.011(6)
C3AA 0.054(7) 0.042(6) 0.039(6) -0.019(5) 0.028(5) -0.012(5)
C6 0.042(8) 0.28(3) 0.035(8) -0.075(14) -0.010(6) 0.045(13)
C1 0.32(5) 0.28(4) 0.021(8) 0.011(15) 0.019(15) 0.27(4)
C2 0.53(8) 0.038(9) 0.064(15) 0.020(9) 0.12(3) 0.08(2)
C3 0.22(3) 0.104(15) 0.063(11) -0.053(11) 0.063(14) -0.127(19)

loop_
_atom_type_symbol
_atom_type_description
_atom_type_scat_dispersion_real
_atom_type_scat_dispersion_imag
_atom_type_scat_source
C C 0.0181 0.0091 'International Tables Vol C Tables 4.2.6.8 and 6.1.1.4'
H H 0.0000 0.0000 'International Tables Vol C Tables 4.2.6.8 and 6.1.1.4'
Cl Cl 0.3639 0.7018 'International Tables Vol C Tables 4.2.6.8 and 6.1.1.4'
Pd Pd 0.1215 3.9337 'International Tables Vol C Tables 4.2.6.8 and 6.1.1.4'

loop_
_geom_angle_atom_site_label_1
_geom_angle_atom_site_label_2
_geom_angle_atom_site_label_3
_geom_angle
Cl1 Pd01 Cl2 88.10(8)
C006 Pd01 Cl1 171.3(3)
C006 Pd01 Cl2 98.5(3)
C007 Pd01 Cl1 137.0(3)
C007 Pd01 Cl2 132.5(3)
C007 Pd01 C006 38.9(4)
C007 Pd01 C009 38.5(4)
C009 Pd01 Cl1 103.9(3)
C009 Pd01 Cl2 166.5(3)
C009 Pd01 C006 69.0(4)
Cl2 Pd02 Cl1 88.05(8)
C00F Pd02 Cl1 172.2(4)
C00F Pd02 Cl2 98.8(4)
C00F Pd02 C2AA 69.8(6)
C00F Pd02 C0AA 38.7(5)
C2AA Pd02 Cl1 103.1(5)
C2AA Pd02 Cl2 167.6(9)
C0AA Pd02 Cl1 134.3(4)
C0AA Pd02 Cl2 137.5(4)
C0AA Pd02 C2AA 31.2(6)
Pd01 Cl1 Pd02 87.43(7)
Pd02 Cl2 Pd01 87.88(8)
C00B C005 H005 120.0
C00B C005 C00C 120.0(9)
C00C C005 H005 120.0
Pd01 C006 H006 112.3
C007 C006 Pd01 69.6(6)
C007 C006 H006 112.3
C007 C006 C008 125.9(9)
C008 C006 Pd01 117.5(6)
C008 C006 H006 112.3
Pd01 C007 H007 120.6
C006 C007 Pd01 71.5(6)
C006 C007 H007 120.6
C009 C007 Pd01 70.8(6)
C009 C007 C006 118.1(9)
C009 C007 H007 120.6
C00A C008 C006 117.2(8)
C00A C008 C00B 119.3(9)
C00B C008 C006 123.4(8)
Pd01 C009 H00A 116.5
Pd01 C009 H00B 116.5
C007 C009 Pd01 70.8(6)
C007 C009 H00A 116.5
C007 C009 H00B 116.5
H00A C009 H00B 113.5
C008 C00A H00C 119.8
C008 C00A C00D 120.5(8)
C00D C00A H00C 119.8
C005 C00B C008 120.6(9)
C005 C00B H00D 119.7
C008 C00B H00D 119.7
C005 C00C H00E 120.1
C00D C00C C005 119.8(10)
C00D C00C H00E 120.1
C00A C00D H00F 120.1
C00C C00D C00A 119.7(9)
C00C C00D H00F 120.1
Pd02 C00F H00G 144.7
C0AA C00F Pd02 70.7(8)
C0AA C00F H00G 144.7
C0AA C2AA Pd02 73.6(11)
C0AA C2AA C3AA 158(3)
C3AA C2AA Pd02 126.3(12)
C00F C0AA Pd02 70.6(8)
C2AA C0AA Pd02 75.2(11)
C2AA C0AA C00F 145.1(17)
C3AA C1AA H1AA 120.0
C3AA C1AA C3 120.0
C3 C1AA H1AA 120.0
C1AA C3AA C2AA 117(2)
C6 C3AA C2AA 123(2)
C6 C3AA C1AA 120.0
C3AA C6 H6 120.0
C1 C6 C3AA 120.0
C1 C6 H6 120.0
C6 C1 H1 120.0
C6 C1 C2 120.0
C2 C1 H1 120.0
C1 C2 H2 120.0
C3 C2 C1 120.0
C3 C2 H2 120.0
C1AA C3 H3 120.0
C2 C3 C1AA 120.0
C2 C3 H3 120.0

loop_
_geom_bond_atom_site_label_1
_geom_bond_atom_site_label_2
_geom_bond_distance
Pd01 Cl1 2.396(2)
Pd01 Cl2 2.403(2)
Pd01 C006 2.141(9)
Pd01 C007 2.116(11)
Pd01 C009 2.116(11)
Pd02 Cl1 2.413(2)
Pd02 Cl2 2.388(2)
Pd02 C00F 2.094(14)
Pd02 C2AA 2.111(15)
Pd02 C0AA 2.095(14)
C005 H005 0.9500
C005 C00B 1.374(16)
C005 C00C 1.404(17)
C006 H006 1.0000
C006 C007 1.417(14)
C006 C008 1.468(13)
C007 H007 1.0000
C007 C009 1.394(15)
C008 C00A 1.363(14)
C008 C00B 1.402(13)
C009 H00A 0.9900
C009 H00B 0.9900
C00A H00C 0.9500
C00A C00D 1.420(15)
C00B H00D 0.9500
C00C H00E 0.9500
C00C C00D 1.367(15)
C00D H00F 0.9500
C00F H00G 0.9500
C00F C0AA 1.388(19)
C2AA C0AA 1.13(2)
C2AA C3AA 1.39(2)
C1AA H1AA 0.9500
C1AA C3AA 1.3900
C1AA C3 1.3900
C3AA C6 1.3900
C6 H6 0.9500
C6 C1 1.3900
C1 H1 0.9500
C1 C2 1.3900
C2 H2 0.9500
C2 C3 1.3900
C3 H3 0.9500

loop_
_cod_changelog_entry_id
_cod_changelog_entry_author
_cod_changelog_entry_date
_cod_changelog_entry_text
1 'Vaitkus, Antanas' 2024-12-02T20:25:27+02:00
;
 Marked attached hydrogen atoms after consulting the original publication.
 Updated the '_chemical_formula_sum', '_chemical_formula_moiety' and
 '_chemical_formula_weight' data item values accordingly.
;
